data_4512023
loop_
_publ_author_name
'Swapna, Battini'
'Maddileti, D.'
'Nangia, Ashwini'

_publ_section_title
;
 Cocrystals of the Tuberculosis Drug Isoniazid: Polymorphism,
 Isostructurality, and Stability
;
_journal_issue 11
_journal_name_full 'Crystal Growth &amp; Design'
_journal_page_first 5991
_journal_paper_doi 10.1021/cg501182t
_journal_volume 14
_journal_year 2014
_chemical_formula_moiety 'C8 H8 O4,C6 H7 N3 O'
_chemical_formula_sum 'C14 H15 N3 O5'
_chemical_formula_weight 305.29
_chemical_melting_point 426
_chemical_name_common 'Isoniazid-Vanillic acid'
_chemical_name_systematic
; 
 Isonicotinohydrazide-4-Hydroxy-3-methoxybenzoic acid 
;
_space_group_IT_number 15
_symmetry_cell_setting monoclinic
_symmetry_space_group_name_Hall '-C 2yc'
_symmetry_space_group_name_H-M 'C 1 2/c 1'
_atom_sites_solution_hydrogens geom
_atom_sites_solution_primary direct
_atom_sites_solution_secondary difmap
_audit_creation_method SHELXL-97
_cell_angle_alpha 90.00
_cell_angle_beta 91.741(12)
_cell_angle_gamma 90.00
_cell_formula_units_Z 8
_cell_length_a 25.379(3)
_cell_length_b 4.9943(6)
_cell_length_c 22.281(3)
_cell_measurement_reflns_used 633
_cell_measurement_temperature 298(2)
_cell_measurement_theta_max 24.4310
_cell_measurement_theta_min 3.6930
_cell_volume 2822.8(6)
_computing_cell_refinement
;
CrysAlisPro, Agilent Technologies,
Version 1.171.36.28 (release 01-02-2013 CrysAlis171 .NET)
(compiled Feb  1 2013,16:14:44)
;
_computing_data_collection
;
CrysAlisPro, Agilent Technologies,
Version 1.171.36.28 (release 01-02-2013 CrysAlis171 .NET)
(compiled Feb  1 2013,16:14:44)
;
_computing_data_reduction
;
CrysAlisPro, Agilent Technologies,
Version 1.171.36.28 (release 01-02-2013 CrysAlis171 .NET)
(compiled Feb  1 2013,16:14:44)
;
_computing_structure_refinement 'SHELXL-97 (Sheldrick, 1997)'
_computing_structure_solution 'SHELXS-97 (Sheldrick, 1990)'
_diffrn_ambient_temperature 298(2)
_diffrn_detector_area_resol_mean 16.3291
_diffrn_measured_fraction_theta_full 0.998
_diffrn_measured_fraction_theta_max 0.998
_diffrn_measurement_device_type 'Xcalibur, Eos, Gemini'
_diffrn_measurement_method '\w scans'
_diffrn_radiation_monochromator graphite
_diffrn_radiation_source 'Enhance (Mo) X-ray Source'
_diffrn_radiation_type MoK\a
_diffrn_radiation_wavelength 0.71073
_diffrn_reflns_av_R_equivalents 0.0800
_diffrn_reflns_av_sigmaI/netI 0.1744
_diffrn_reflns_limit_h_max 22
_diffrn_reflns_limit_h_min -31
_diffrn_reflns_limit_k_max 6
_diffrn_reflns_limit_k_min -5
_diffrn_reflns_limit_l_max 27
_diffrn_reflns_limit_l_min -23
_diffrn_reflns_number 5472
_diffrn_reflns_theta_full 26.37
_diffrn_reflns_theta_max 26.37
_diffrn_reflns_theta_min 3.21
_exptl_absorpt_coefficient_mu 0.111
_exptl_absorpt_correction_T_max 1.00000
_exptl_absorpt_correction_T_min 0.79132
_exptl_absorpt_correction_type multi-scan
_exptl_absorpt_process_details
;
CrysAlisPro, Agilent Technologies,
Version 1.171.36.28 (release 01-02-2013 CrysAlis171 .NET)
(compiled Feb  1 2013,16:14:44)
Empirical absorption correction using spherical harmonics,
 implemented in SCALE3 ABSPACK scaling algorithm.
;
_exptl_crystal_colour colorless
_exptl_crystal_density_diffrn 1.437
_exptl_crystal_density_method 'not measured'
_exptl_crystal_description block
_exptl_crystal_F_000 1280
_exptl_crystal_size_max 0.34
_exptl_crystal_size_mid 0.28
_exptl_crystal_size_min 0.26
_refine_diff_density_max 0.218
_refine_diff_density_min -0.190
_refine_diff_density_rms 0.051
_refine_ls_extinction_method none
_refine_ls_goodness_of_fit_ref 0.896
_refine_ls_hydrogen_treatment mixed
_refine_ls_matrix_type full
_refine_ls_number_parameters 220
_refine_ls_number_reflns 2879
_refine_ls_number_restraints 0
_refine_ls_restrained_S_all 0.896
_refine_ls_R_factor_all 0.1938
_refine_ls_R_factor_gt 0.0624
_refine_ls_shift/su_max 0.000
_refine_ls_shift/su_mean 0.000
_refine_ls_structure_factor_coef Fsqd
_refine_ls_weighting_details 'calc w=1/[\s^2^(Fo^2^)+(0.0000P)^2^+0.0000P] where P=(Fo^2^+2Fc^2^)/3'
_refine_ls_weighting_scheme calc
_refine_ls_wR_factor_gt 0.0687
_refine_ls_wR_factor_ref 0.1108
_reflns_number_gt 1156
_reflns_number_total 2879
_reflns_threshold_expression >2sigma(I)
_cod_data_source_file cg501182t_si_006.cif
_cod_data_source_block INH-VLA-II
_cod_depositor_comments
;
The following automatic conversions were performed:

'_chemical_melting_point' value '426K' was changed to '426' - the
value should be numeric and without a unit designator.

Automatic conversion script
Id: cif_fix_values 2281 2013-09-26 08:29:07Z andrius 

 Adding full bibliography for 4512020--4512025.cif.
;
_cod_original_sg_symbol_H-M C2/c
_cod_database_code 4512023

loop_
_symmetry_equiv_pos_as_xyz
'x, y, z'
'-x, y, -z+1/2'
'x+1/2, y+1/2, z'
'-x+1/2, y+1/2, -z+1/2'
'-x, -y, -z'
'x, -y, z-1/2'
'-x+1/2, -y+1/2, -z'
'x+1/2, -y+1/2, z-1/2'

loop_
_atom_site_label
_atom_site_type_symbol
_atom_site_fract_x
_atom_site_fract_y
_atom_site_fract_z
_atom_site_U_iso_or_equiv
_atom_site_adp_type
_atom_site_occupancy
_atom_site_symmetry_multiplicity
_atom_site_calc_flag
_atom_site_refinement_flags
O2 O 0.38199(11) 0.5796(5) 0.19411(12) 0.0426(8) Uani 1 1 d .
O5 O 0.49659(13) 0.9060(6) 0.36863(15) 0.0545(10) Uani 1 1 d .
O3 O 0.29575(13) 0.8853(7) 0.19649(16) 0.0490(10) Uani 1 1 d .
C9 C 0.38050(16) 0.7618(7) 0.23989(18) 0.0312(11) Uani 1 1 d .
C7 C 0.41314(16) 1.0042(7) 0.32667(18) 0.0344(11) Uani 1 1 d .
C3 C 0.34034(15) 0.8426(7) 0.47656(17) 0.0285(10) Uani 1 1 d .
N2 N 0.26449(15) 0.9649(7) 0.41618(16) 0.0396(10) Uani 1 1 d .
C8 C 0.41914(16) 0.8042(7) 0.28310(18) 0.0346(11) Uani 1 1 d .
H8 H 0.4495 0.7000 0.2836 0.042 Uiso 1 1 calc R
C4 C 0.38740(17) 0.7041(7) 0.47431(18) 0.0409(12) Uani 1 1 d .
H4 H 0.3911 0.5629 0.4476 0.049 Uiso 1 1 calc R
O1 O 0.28724(11) 0.5287(5) 0.42162(13) 0.0559(10) Uani 1 1 d .
N1 N 0.42530(14) 0.9730(7) 0.55244(16) 0.0472(11) Uani 1 1 d .
O4 O 0.45206(12) 1.2365(6) 0.40973(14) 0.0591(10) Uani 1 1 d .
C10 C 0.33464(16) 0.9181(8) 0.23945(19) 0.0362(11) Uani 1 1 d .
C11 C 0.32860(16) 1.1128(8) 0.28228(19) 0.0419(12) Uani 1 1 d .
H11 H 0.2980 1.2155 0.2821 0.050 Uiso 1 1 calc R
C14 C 0.45520(18) 1.0622(8) 0.37267(19) 0.0387(11) Uani 1 1 d .
N3 N 0.22242(19) 0.9160(8) 0.3740(2) 0.0488(12) Uani 1 1 d .
C2 C 0.33684(16) 1.0474(7) 0.51794(18) 0.0404(12) Uani 1 1 d .
H2 H 0.3059 1.1458 0.5207 0.048 Uiso 1 1 calc R
C12 C 0.36764(16) 1.1562(7) 0.32539(19) 0.0406(12) Uani 1 1 d .
H12 H 0.3634 1.2895 0.3540 0.049 Uiso 1 1 calc R
C1 C 0.37974(18) 1.1035(8) 0.5549(2) 0.0466(13) Uani 1 1 d .
H1 H 0.3768 1.2395 0.5831 0.056 Uiso 1 1 calc R
C5 C 0.42877(17) 0.7785(8) 0.5124(2) 0.0482(13) Uani 1 1 d .
H5 H 0.4606 0.6877 0.5097 0.058 Uiso 1 1 calc R
C13 C 0.42796(16) 0.4179(7) 0.19086(18) 0.0454(12) Uani 1 1 d .
H13A H 0.4239 0.2951 0.1579 0.068 Uiso 1 1 calc R
H13B H 0.4329 0.3194 0.2276 0.068 Uiso 1 1 calc R
H13C H 0.4581 0.5300 0.1849 0.068 Uiso 1 1 calc R
C6 C 0.29508(16) 0.7618(8) 0.43600(18) 0.0354(11) Uani 1 1 d .
H3B H 0.2376(17) 0.804(8) 0.3472(19) 0.068(19) Uiso 1 1 d .
H5A H 0.523(2) 0.945(9) 0.398(2) 0.11(2) Uiso 1 1 d .
H3 H 0.299(2) 0.751(8) 0.181(2) 0.09(2) Uiso 1 1 d .
H3A H 0.1942(19) 0.869(9) 0.396(2) 0.09(2) Uiso 1 1 d .
H2A H 0.272(3) 1.130(12) 0.416(3) 0.22(4) Uiso 1 1 d .

loop_
_atom_site_aniso_label
_atom_site_aniso_U_11
_atom_site_aniso_U_22
_atom_site_aniso_U_33
_atom_site_aniso_U_23
_atom_site_aniso_U_13
_atom_site_aniso_U_12
O2 0.047(2) 0.0407(17) 0.039(2) -0.0129(15) -0.0146(15) 0.0063(15)
O5 0.043(2) 0.063(2) 0.056(2) -0.0209(18) -0.0218(18) 0.0103(18)
O3 0.041(2) 0.042(2) 0.063(3) -0.0038(19) -0.0187(18) 0.0004(17)
C9 0.037(3) 0.027(2) 0.029(3) 0.003(2) -0.001(2) -0.002(2)
C7 0.034(3) 0.034(2) 0.034(3) -0.001(2) -0.007(2) -0.002(2)
C3 0.032(3) 0.026(2) 0.028(3) 0.0027(18) -0.008(2) 0.005(2)
N2 0.042(2) 0.032(2) 0.044(3) -0.0033(19) -0.0198(19) 0.0047(19)
C8 0.029(3) 0.036(2) 0.039(3) 0.000(2) -0.001(2) 0.006(2)
C4 0.043(3) 0.033(3) 0.045(3) -0.011(2) -0.012(2) 0.003(2)
O1 0.065(2) 0.0241(16) 0.077(3) -0.0080(16) -0.0298(19) 0.0014(15)
N1 0.045(3) 0.055(3) 0.041(3) -0.003(2) -0.014(2) 0.002(2)
O4 0.059(2) 0.063(2) 0.054(2) -0.0313(19) -0.0147(19) 0.0103(18)
C10 0.029(3) 0.039(3) 0.039(3) 0.003(2) -0.009(2) -0.008(2)
C11 0.032(3) 0.041(3) 0.052(3) -0.003(2) -0.003(2) 0.007(2)
C14 0.039(3) 0.041(3) 0.036(3) 0.001(2) -0.007(2) -0.004(2)
N3 0.047(3) 0.045(3) 0.053(3) -0.004(2) -0.023(3) 0.004(2)
C2 0.040(3) 0.034(2) 0.047(3) -0.006(2) -0.006(2) 0.008(2)
C12 0.040(3) 0.043(3) 0.039(3) -0.009(2) 0.002(2) 0.005(2)
C1 0.049(3) 0.045(3) 0.045(3) -0.010(2) -0.013(3) 0.005(3)
C5 0.039(3) 0.056(3) 0.050(3) -0.002(3) -0.009(3) 0.011(2)
C13 0.047(3) 0.040(3) 0.049(3) -0.009(2) -0.001(2) 0.008(2)
C6 0.031(3) 0.040(3) 0.035(3) -0.001(2) -0.005(2) 0.001(2)

loop_
_atom_type_symbol
_atom_type_description
_atom_type_scat_dispersion_real
_atom_type_scat_dispersion_imag
_atom_type_scat_source
C C 0.0033 0.0016 'International Tables Vol C Tables 4.2.6.8 and 6.1.1.4'
H H 0.0000 0.0000 'International Tables Vol C Tables 4.2.6.8 and 6.1.1.4'
N N 0.0061 0.0033 'International Tables Vol C Tables 4.2.6.8 and 6.1.1.4'
O O 0.0106 0.0060 'International Tables Vol C Tables 4.2.6.8 and 6.1.1.4'

loop_
_geom_angle_atom_site_label_1
_geom_angle_atom_site_label_2
_geom_angle_atom_site_label_3
_geom_angle
C9 O2 C13 117.2(3)
C14 O5 H5A 112(3)
C10 O3 H3 110(4)
O2 C9 C8 126.3(4)
O2 C9 C10 114.0(4)
C8 C9 C10 119.7(4)
C12 C7 C8 119.0(4)
C12 C7 C14 119.3(4)
C8 C7 C14 121.7(4)
C2 C3 C4 117.9(4)
C2 C3 C6 122.6(4)
C4 C3 C6 119.4(4)
C6 N2 N3 120.2(4)
C6 N2 H2A 128(5)
N3 N2 H2A 109(5)
C9 C8 C7 120.4(4)
C9 C8 H8 119.8
C7 C8 H8 119.8
C5 C4 C3 119.0(4)
C5 C4 H4 120.5
C3 C4 H4 120.5
C5 N1 C1 117.6(4)
O3 C10 C11 118.6(4)
O3 C10 C9 121.4(4)
C11 C10 C9 120.0(4)
C10 C11 C12 120.2(4)
C10 C11 H11 119.9
C12 C11 H11 119.9
O4 C14 O5 123.1(4)
O4 C14 C7 123.6(4)
O5 C14 C7 113.3(4)
N2 N3 H3B 102(3)
N2 N3 H3A 106(3)
H3B N3 H3A 123(4)
C1 C2 C3 119.0(4)
C1 C2 H2 120.5
C3 C2 H2 120.5
C11 C12 C7 120.8(4)
C11 C12 H12 119.6
C7 C12 H12 119.6
N1 C1 C2 123.3(4)
N1 C1 H1 118.4
C2 C1 H1 118.4
N1 C5 C4 123.2(4)
N1 C5 H5 118.4
C4 C5 H5 118.4
O2 C13 H13A 109.5
O2 C13 H13B 109.5
H13A C13 H13B 109.5
O2 C13 H13C 109.5
H13A C13 H13C 109.5
H13B C13 H13C 109.5
O1 C6 N2 123.0(4)
O1 C6 C3 122.1(4)
N2 C6 C3 114.9(3)

loop_
_geom_bond_atom_site_label_1
_geom_bond_atom_site_label_2
_geom_bond_distance
O2 C9 1.368(4)
O2 C13 1.423(4)
O5 C14 1.314(5)
O5 H5A 0.94(5)
O3 C10 1.364(4)
O3 H3 0.76(4)
C9 C8 1.370(5)
C9 C10 1.401(5)
C7 C12 1.382(5)
C7 C8 1.404(5)
C7 C14 1.486(5)
C3 C2 1.382(5)
C3 C4 1.382(5)
C3 C6 1.495(5)
N2 C6 1.344(5)
N2 N3 1.422(5)
N2 H2A 0.84(6)
C8 H8 0.9300
C4 C5 1.381(5)
C4 H4 0.9300
O1 C6 1.222(4)
N1 C5 1.324(5)
N1 C1 1.330(5)
O4 C14 1.204(4)
C10 C11 1.374(5)
C11 C12 1.376(5)
C11 H11 0.9300
N3 H3B 0.91(4)
N3 H3A 0.92(5)
C2 C1 1.374(5)
C2 H2 0.9300
C12 H12 0.9300
C1 H1 0.9300
C5 H5 0.9300
C13 H13A 0.9600
C13 H13B 0.9600
C13 H13C 0.9600
